data_1510140
loop_
_publ_author_name
'Hoppe, R.'
'Homann, R.'

_publ_section_title
;
 Neue Untersuchungen an Fluorkomplexen mit dreiwertigem Silber und Gold
;
_journal_name_full 'Zeitschrift fuer Anorganische und Allgemeine Chemie'
_journal_page_first 193
_journal_page_last 198
_journal_paper_doi 10.1002/zaac.19703790210
_journal_volume 379
_journal_year 1970
_chemical_formula_sum 'Au F4 Li'
_chemical_name_systematic 'Li Au F4'
_space_group_IT_number 15
_symmetry_space_group_name_Hall '-C 2yc'
_symmetry_space_group_name_H-M 'C 1 2/c 1'
_cell_angle_alpha 90
_cell_angle_beta 115.7
_cell_angle_gamma 90
_cell_formula_units_Z 4
_cell_length_a 11.16
_cell_length_b 5.39
_cell_length_c 5.41
_cell_volume 293.233
_citation_journal_id_ASTM ZAACAB
_cod_data_source_file gold_198.cif
_cod_data_source_block Au1F4Li1
_cod_original_cell_volume 293.2325
_cod_original_formula_sum 'Au1 F4 Li1'
_cod_database_code 1510140

loop_
_symmetry_equiv_pos_as_xyz
x,y,z
-x,y,-z+1/2
-x,-y,-z
x,-y,z-1/2
x+1/2,y+1/2,z
-x+1/2,y+1/2,-z+1/2
-x+1/2,-y+1/2,-z
x+1/2,-y+1/2,z-1/2

loop_
_atom_site_label
_atom_site_type_symbol
_atom_site_fract_x
_atom_site_fract_y
_atom_site_fract_z
_atom_site_occupancy
_atom_site_U_iso_or_equiv
F2 F-1 0.108 0.085 0.174 1 0.0
Li1 Li+1 0 0 0.25 1 0.0
F1 F-1 0.392 0.056 0.458 1 0.0
Au1 Au+3 0.25 0.25 0.5 1 0.0
